data_7158495
loop_
_publ_author_name
'Zhao, Tian'
'Lynch, Vincent M.'
'Sessler, Jonathan L.'

_publ_section_title
;
 Tetradentate halogen bonding macrocyclic anion receptor inspired by the
 "Texas-sized" molecular box.
;
_journal_issue 5
_journal_name_full 'Organic &amp; biomolecular chemistry'
_journal_page_first 980
_journal_page_last 983
_journal_paper_doi 10.1039/d1ob02381k
_journal_volume 20
_journal_year 2022
_chemical_formula_moiety '2(C22 H19 I2 N7 O2), C H Cl3'
_chemical_formula_sum 'C45 H39 Cl3 I4 N14 O4'
_chemical_formula_weight 1453.85
_space_group_crystal_system triclinic
_space_group_IT_number 2
_space_group_name_Hall '-P 1'
_space_group_name_H-M_alt 'P -1'
_atom_sites_solution_hydrogens geom
_atom_sites_solution_primary dual
_audit_block_doi 10.5517/ccdc.csd.cc29cmw6
_audit_creation_date 2021-12-03
_audit_creation_method
;
Olex2 1.5
(compiled 2021.11.18 svn.ra9532c28 for OlexSys, GUI svn.r6429)
;
_audit_update_record
;
2021-12-05 deposited with the CCDC.	2022-01-13 downloaded from the CCDC.
;
_cell_angle_alpha 97.062(2)
_cell_angle_beta 100.4278(18)
_cell_angle_gamma 115.900(3)
_cell_formula_units_Z 2
_cell_length_a 13.4032(3)
_cell_length_b 13.4811(6)
_cell_length_c 19.0017(3)
_cell_measurement_reflns_used 21037
_cell_measurement_temperature 100.02(14)
_cell_measurement_theta_max 73.0800
_cell_measurement_theta_min 3.7050
_cell_volume 2957.30(18)
_computing_cell_refinement 'CrysAlisPro 1.171.41.120a (Rigaku OD, 2021)'
_computing_data_collection 'CrysAlisPro 1.171.41.120a (Rigaku OD, 2021)'
_computing_data_reduction 'CrysAlisPro 1.171.41.120a (Rigaku OD, 2021)'
_computing_molecular_graphics 'Shelxtl-Plus/XP, Bruker AXS, Inc. 2009'
_computing_publication_material 'Shelxtl-Plus, Bruker AXS, Inc. 2009'
_computing_structure_refinement 'SHELXL 2018/3 (Sheldrick, 2015)'
_computing_structure_solution 'SHELXT  (Sheldrick, 2015)'
_diffrn_ambient_environment N~2~
_diffrn_ambient_temperature 100.02(14)
_diffrn_detector 'CCD plate'
_diffrn_detector_area_resol_mean 5.2940
_diffrn_detector_type AtlasS2
_diffrn_measured_fraction_theta_full 0.995
_diffrn_measured_fraction_theta_max 0.965
_diffrn_measurement_details
;
List of Runs (angles in degrees, time in seconds):

  # Type    Start    End  Width  t~exp~   \w     \q     \k     \f   Frames
#--------------------------------------------------------------------------
  1  \w   -116.00 -17.00   1.00    6.00    --  -41.59 -38.00 -30.00   99
  2  \w     24.00 100.00   1.00   24.00    --  107.09 -94.00 -60.00   76
  3  \w    -83.00  38.00   1.00    6.00    --  -41.59  19.00 150.00  121
  4  \w    103.00 178.00   1.00   24.00    --  107.09  77.00 -30.00   75
  5  \w    -87.00  -6.00   1.00    6.00    --  -41.59 125.00-150.00   81
  6  \w     34.00 112.00   1.00   24.00    --  107.09-125.00  90.00   78
  7  \w    -87.00  -6.00   1.00    6.00    --  -41.59 125.00 120.00   81
  8  \w    103.00 178.00   1.00   24.00    --  107.09  77.00 120.00   75
  9  \w     35.00 117.00   1.00   24.00    --  107.09-131.00 143.00   82
 10  \w    103.00 178.00   1.00   24.00    --  107.09  77.00 -90.00   75
 11  \w     34.00 133.00   1.00   24.00    --  107.09 -45.00 -90.00   99
 12  \w     79.00 178.00   1.00   24.00    --  107.09  30.00  60.00   99
 13  \w     34.00 133.00   1.00   24.00    --  107.09 -45.00-180.00   99
 14  \w     24.00 107.00   1.00   24.00    --  107.09 -94.00-180.00   83
 15  \w   -115.00 -13.00   1.00    6.00    --  -41.59 -57.00-150.00  102
 16  \w   -115.00 -13.00   1.00    6.00    --  -41.59 -57.00 -60.00  102
 17  \w   -115.00 -13.00   1.00    6.00    --  -41.59 -57.00 120.00  102
 18  \w   -115.00 -13.00   1.00    6.00    --  -41.59 -57.00  60.00  102
 19  \w     78.00 178.00   1.00   24.00    --  107.09  61.00-120.00  100
 20  \w     78.00 178.00   1.00   24.00    --  107.09  61.00 -30.00  100
 21  \w     81.00 178.00   1.00   24.00    --  107.09  45.00 120.00   97
 22  \w     78.00 178.00   1.00   24.00    --  107.09  61.00 150.00  100
 23  \w     54.00 178.00   1.00   24.00    --  107.09  15.00-120.00  124
 24  \w     78.00 178.00   1.00   24.00    --  107.09  61.00   0.00  100
 25  \w     78.00 178.00   1.00   24.00    --  107.09  61.00  60.00  100
 26  \w     78.00 178.00   1.00   24.00    --  107.09  61.00 -90.00  100
 27  \w    -87.00  -6.00   1.00    6.00    --  -41.59 125.00 -30.00   81
 28  \w   -115.00 -13.00   1.00    6.00    --  -41.59 -57.00 150.00  102
 29  \w   -115.00 -13.00   1.00    6.00    --  -41.59 -57.00 -90.00  102
 30  \w   -115.00 -13.00   1.00    6.00    --  -41.59 -57.00   0.00  102
;
_diffrn_measurement_device 'four-circle diffractometer'
_diffrn_measurement_device_type 'SuperNova, Dual, Cu at home/near, AtlasS2'
_diffrn_measurement_method '\w scans'
_diffrn_orient_matrix_type 'CrysAlisPro convention (1999,Acta A55,543-557)'
_diffrn_orient_matrix_UB_11 0.0385572000
_diffrn_orient_matrix_UB_12 0.0324368000
_diffrn_orient_matrix_UB_13 0.0846335000
_diffrn_orient_matrix_UB_21 0.0374650000
_diffrn_orient_matrix_UB_22 0.1250838000
_diffrn_orient_matrix_UB_23 -0.0014680000
_diffrn_orient_matrix_UB_31 -0.1210294000
_diffrn_orient_matrix_UB_32 -0.0180987000
_diffrn_orient_matrix_UB_33 0.0021498000
_diffrn_radiation_monochromator mirror
_diffrn_radiation_probe x-ray
_diffrn_radiation_type 'Cu K\a'
_diffrn_radiation_wavelength 1.54184
_diffrn_reflns_av_R_equivalents 0.1067
_diffrn_reflns_av_unetI/netI 0.0629
_diffrn_reflns_Laue_measured_fraction_full 0.995
_diffrn_reflns_Laue_measured_fraction_max 0.965
_diffrn_reflns_limit_h_max 14
_diffrn_reflns_limit_h_min -16
_diffrn_reflns_limit_k_max 16
_diffrn_reflns_limit_k_min -16
_diffrn_reflns_limit_l_max 23
_diffrn_reflns_limit_l_min -23
_diffrn_reflns_number 48255
_diffrn_reflns_point_group_measured_fraction_full 0.995
_diffrn_reflns_point_group_measured_fraction_max 0.965
_diffrn_reflns_theta_full 67.684
_diffrn_reflns_theta_max 73.796
_diffrn_reflns_theta_min 2.428
_diffrn_source 'micro-focus sealed X-ray tube'
_diffrn_source_type 'SuperNova (Cu) X-ray Source'
_exptl_absorpt_coefficient_mu 18.208
_exptl_absorpt_correction_T_max 1.00000
_exptl_absorpt_correction_T_min 0.45264
_exptl_absorpt_correction_type multi-scan
_exptl_absorpt_process_details
;
CrysAlisPro 1.171.41.120a (Rigaku Oxford Diffraction, 2021)
Empirical absorption correction using spherical harmonics,
implemented in SCALE3 ABSPACK scaling algorithm.
;
_exptl_crystal_colour 'clear colourless'
_exptl_crystal_colour_lustre clear
_exptl_crystal_colour_primary colourless
_exptl_crystal_density_diffrn 1.633
_exptl_crystal_description plate
_exptl_crystal_F_000 1404
_exptl_crystal_size_max 0.252
_exptl_crystal_size_mid 0.135
_exptl_crystal_size_min 0.057
_refine_diff_density_max 3.934
_refine_diff_density_min -1.952
_refine_diff_density_rms 0.205
_refine_ls_extinction_method none
_refine_ls_goodness_of_fit_ref 0.908
_refine_ls_hydrogen_treatment constr
_refine_ls_matrix_type full
_refine_ls_number_parameters 785
_refine_ls_number_reflns 11564
_refine_ls_number_restraints 897
_refine_ls_restrained_S_all 0.880
_refine_ls_R_factor_all 0.0788
_refine_ls_R_factor_gt 0.0720
_refine_ls_shift/su_max 0.036
_refine_ls_shift/su_mean 0.001
_refine_ls_structure_factor_coef Fsqd
_refine_ls_weighting_details 'w=1/[\s^2^(Fo^2^)+(0.2000P)^2^] where P=(Fo^2^+2Fc^2^)/3'
_refine_ls_weighting_scheme calc
_refine_ls_wR_factor_gt 0.2102
_refine_ls_wR_factor_ref 0.2250
_reflns_Friedel_coverage 0.000
_reflns_number_gt 9715
_reflns_number_total 11564
_reflns_threshold_expression 'I > 2\s(I)'
_cod_data_source_file d1ob02381k2.cif
_cod_data_source_block tbu-ibox-x2
_cod_depositor_comments 'Adding full bibliography for 7158495.cif.'
_cod_original_cell_volume 2957.28(17)
_cod_database_code 7158495
_shelx_shelxl_version_number 2018/3
_chemical_oxdiff_formula 'C46 H34 N14 O4 Cl6 I4'
_shelx_space_group_comment
;
The symmetry employed for this shelxl refinement is uniquely defined
by the following loop, which should always be used as a source of
symmetry information in preference to the above space-group names.
They are only intended as comments.
;
_olex2_refinement_description
;
1. Fixed Uiso
 At 1.2 times of:
  All C(H) groups, All C(H,H) groups
 At 1.5 times of:
  All C(H,H,H) groups
2. Restrained distances
 C1A-Cl1 = C1A-Cl2 = C1A-Cl3 = C1AA-Cl1A = C1AA-Cl2A = C1AA-Cl3A
 1.75 with sigma of 0.02
 Cl1-Cl2 \\sim Cl1-Cl3 \\sim Cl1A-Cl2A \\sim Cl1A-Cl3A \\sim Cl2A-Cl3A \\sim
Cl2-Cl3
 with sigma of 0.01
 C12-C14 \\sim C12-C14A
 with sigma of 0.04
 C12-C13 \\sim C12-C13A
 with sigma of 0.02
 C12-C17 \\sim C12-C17A
 with sigma of 0.02
 C13-C15 \\sim C13A-C15
 with sigma of 0.04
 C13-C14 \\sim C13A-C14A
 with sigma of 0.02
 C12-C16 \\sim C12-C16A
 with sigma of 0.04
 C14-C15 \\sim C14A-C15
 with sigma of 0.02
 C15-C17 \\sim C15-C17A
 with sigma of 0.04
 C15-C16 \\sim C15-C16A
 with sigma of 0.02
 C16-C17 \\sim C16A-C17A
 with sigma of 0.02
 O4-C28 \\sim O4A-C28
 with sigma of 0.04
 O4-C41 \\sim O4A-C41A
 with sigma of 0.02
 O4-C43 \\sim O4A-C43A
 with sigma of 0.04
 O3-C40 \\sim O3A-C40A
 with sigma of 0.02
 C41-C42 \\sim C41A-C42A
 with sigma of 0.02
 C28-C40 \\sim C28-C40A
 with sigma of 0.02
 C41-C43 \\sim C41A-C43A
 with sigma of 0.02
 O4-C42 \\sim O4A-C42A
 with sigma of 0.04
 O4-C44 \\sim O4A-C44A
 with sigma of 0.04
 C42-C43 \\sim C42A-C43A
 with sigma of 0.04
 C40-C41 \\sim C40A-C41A
 with sigma of 0.04
 C41-C44 \\sim C41A-C44A
 with sigma of 0.02
 C42-C44 \\sim C42A-C44A
 with sigma of 0.04
 C43-C44 \\sim C43A-C44A
 with sigma of 0.04
 O3-O4 \\sim O3A-O4A
 with sigma of 0.04
 O4-C40 \\sim O4A-C40A
 with sigma of 0.02
 O3-C28 \\sim O3A-C28
 with sigma of 0.04
 C36-C37 \\sim C36A-C37
 with sigma of 0.02
 C37-C39 \\sim C37-C39A
 with sigma of 0.04
 C38-C39 \\sim C38A-C39A
 with sigma of 0.02
 C37-C38 \\sim C37-C38A
 with sigma of 0.02
 C34-C35 \\sim C34-C35A
 with sigma of 0.02
 C34-C36 \\sim C34-C36A
 with sigma of 0.04
 C34-C39 \\sim C34-C39A
 with sigma of 0.02
 C34-C38 \\sim C34-C38A
 with sigma of 0.04
 C35-C37 \\sim C35A-C37
 with sigma of 0.04
 C35-C36 \\sim C35A-C36A
 with sigma of 0.02
3. Restrained planarity
 C36A, C35A, C34, C39A, C38A, C37
 with sigma of 0.02
 C38, C37, C36, C35, C34, C39
 with sigma of 0.02
 C28, C40A, O3A, O4A
 with sigma of 0.02
 C28, C40, O3, O4
 with sigma of 0.02
4. Uiso/Uaniso restraints and constraints
C14A \\sim C14 \\sim C13 \\sim C13A \\sim C17A \\sim C17 \\sim C16 \\sim C16A:
within 2A with sigma of 0.01 and sigma for terminal atoms of 0.02 within 2A
C38 \\sim C38A \\sim C39 \\sim C39A: within 2A with sigma of 0.01 and sigma for
terminal atoms of 0.02 within 2A
O4 \\sim O4A: within 2A with sigma of 0.01 and sigma for terminal atoms of 0.02
within 2A
C40 \\sim C40A: within 2A with sigma of 0.01 and sigma for terminal atoms of
0.02 within 2A
O3 \\sim O3A: within 2A with sigma of 0.01 and sigma for terminal atoms of 0.02
within 2A
Uanis(O3A) \\sim Ueq, Uanis(O3) \\sim Ueq: with sigma of 0.01 and sigma for
terminal atoms of 0.02
Uanis(C1AA) = Uanis(C1A)
Uanis(C41) = Uanis(C41A)
Uanis(C40A) = Uanis(C40)
Uanis(O4) = Uanis(O4A)
5. Rigid body (RIGU) restrains
 All non-hydrogen atoms
 with sigma for 1-2 distances of 0.004 and sigma for 1-3 distances of 0.004
6. Others
 Sof(Cl1A)=Sof(Cl2A)=Sof(Cl3A)=Sof(C1AA)=Sof(H1AB)=1-FVAR(1)
 Sof(Cl1)=Sof(Cl2)=Sof(Cl3)=Sof(C1A)=Sof(H1AA)=FVAR(1)
 Sof(C13A)=Sof(H13A)=Sof(C14A)=Sof(H14A)=Sof(C16A)=Sof(H16A)=Sof(C17A)=
 Sof(H17A)=1-FVAR(2)
 Sof(C13)=Sof(H13)=Sof(C14)=Sof(H14)=Sof(C16)=Sof(H16)=Sof(C17)=Sof(H17)=FVAR(2)
 Sof(O3A)=Sof(C40A)=Sof(O4A)=Sof(C41A)=Sof(C43A)=Sof(H43D)=Sof(H43E)=Sof(H43F)=
 Sof(C44A)=Sof(H44D)=Sof(H44E)=Sof(H44F)=Sof(C42A)=Sof(H42D)=Sof(H42E)=
 Sof(H42F)=1-FVAR(3)
 Sof(O3)=Sof(O4)=Sof(C40)=Sof(C41)=Sof(C42)=Sof(H42A)=Sof(H42B)=Sof(H42C)=
 Sof(C43)=Sof(H43A)=Sof(H43B)=Sof(H43C)=Sof(C44)=Sof(H44A)=Sof(H44B)=Sof(H44C)=
 FVAR(3)
 Sof(C38A)=Sof(H38A)=Sof(C39A)=Sof(H39A)=Sof(C35A)=Sof(H35A)=Sof(C36A)=
 Sof(H36A)=1-FVAR(4)
 Sof(C35)=Sof(H35)=Sof(C36)=Sof(H36)=Sof(C38)=Sof(H38)=Sof(C39)=Sof(H39)=FVAR(4)
7.a Ternary CH refined with riding coordinates:
 C1A(H1AA), C1AA(H1AB)
7.b Secondary CH2 refined with riding coordinates:
 C1(H1A,H1B), C11(H11A,H11B), C23(H23A,H23B), C33(H33A,H33B)
7.c Me refined with riding coordinates:
 C42(H42A,H42B,H42C), C43(H43A,H43B,H43C), C44(H44A,H44B,H44C), C43A(H43D,H43E,
 H43F), C44A(H44D,H44E,H44F), C42A(H42D,H42E,H42F)
7.d Aromatic/amide H refined with riding coordinates:
 C5(H5), C7(H7), C13(H13), C14(H14), C16(H16), C17(H17), C27(H27), C29(H29),
 C35(H35), C36(H36), C38(H38), C39(H39), C13A(H13A), C14A(H14A), C16A(H16A),
 C17A(H17A), C38A(H38A), C39A(H39A), C35A(H35A), C36A(H36A)
7.e Idealised Me refined as rotating group:
 C20(H20A,H20B,H20C), C21(H21A,H21B,H21C), C22(H22A,H22B,H22C)
;
_smtbx_masks_void_probe_radius 1.2
_smtbx_masks_void_truncation_radius 1.2
_olex2_date_sample_data_collection 2021-05-06
_olex2_submission_special_instructions 'No special instructions were received'
_oxdiff_exptl_absorpt_empirical_details
;
Empirical correction (ABSPACK) includes:
- Absorption correction using spherical harmonics
- Frame scaling
;
_oxdiff_exptl_absorpt_empirical_full_max 2.222
_oxdiff_exptl_absorpt_empirical_full_min 0.430

loop_
_space_group_symop_operation_xyz
'x, y, z'
'-x, -y, -z'

loop_
_atom_site_label
_atom_site_type_symbol
_atom_site_fract_x
_atom_site_fract_y
_atom_site_fract_z
_atom_site_U_iso_or_equiv
_atom_site_adp_type
_atom_site_occupancy
_atom_site_site_symmetry_order
_atom_site_calc_flag
_atom_site_refinement_flags_posn
_atom_site_refinement_flags_adp
_atom_site_refinement_flags_occupancy
_atom_site_disorder_assembly
_atom_site_disorder_group
I1 I 0.98340(4) 0.28074(4) 0.78111(3) 0.04942(17) Uani 1 1 d . . . . .
I2 I 0.73244(4) 0.35947(4) 0.75847(3) 0.04721(17) Uani 1 1 d . . . . .
I3 I 0.25354(4) -0.15516(4) 0.85613(2) 0.04483(16) Uani 1 1 d . . . . .
I4 I 0.46924(4) -0.21106(3) 0.76485(2) 0.03876(15) Uani 1 1 d . . . . .
O1 O 1.0936(8) 0.7811(7) 0.5520(4) 0.079(2) Uani 1 1 d . . . . .
O2 O 1.1904(6) 0.6839(6) 0.5479(3) 0.0645(16) Uani 1 1 d . . . . .
O3 O 0.393(2) 0.099(3) 0.4912(12) 0.061(5) Uani 0.40(4) 1 d D U P A 1
O4 O 0.242(2) 0.118(3) 0.5147(13) 0.053(2) Uani 0.40(4) 1 d D U P A 1
N1 N 1.2420(6) 0.4197(6) 0.8257(4) 0.0467(14) Uani 1 1 d . . . . .
N2 N 1.3320(6) 0.5123(6) 0.8209(4) 0.0541(16) Uani 1 1 d . . . . .
N3 N 1.2915(6) 0.5701(6) 0.7850(4) 0.0538(16) Uani 1 1 d . . . . .
N4 N 1.0158(5) 0.5572(5) 0.7487(3) 0.0408(12) Uani 1 1 d . . . . .
N5 N 0.8484(7) 0.7039(5) 0.7445(4) 0.0516(15) Uani 1 1 d . . . . .
N6 N 0.7619(7) 0.6866(6) 0.7734(4) 0.0557(15) Uani 1 1 d . . . . .
N7 N 0.7179(6) 0.5790(6) 0.7838(3) 0.0480(13) Uani 1 1 d . . . . .
N8 N 0.0934(6) -0.0568(7) 0.8309(3) 0.0488(15) Uani 1 1 d . . . . .
N9 N 0.0625(7) 0.0094(7) 0.7924(4) 0.0563(17) Uani 1 1 d . . . . .
N10 N 0.1282(6) 0.0438(7) 0.7503(4) 0.0534(16) Uani 1 1 d . . . . .
N11 N 0.3824(5) 0.0134(5) 0.7403(3) 0.0407(12) Uani 1 1 d . . . . .
N12 N 0.6726(5) 0.1198(5) 0.7368(4) 0.0430(13) Uani 1 1 d . . . . .
N13 N 0.7509(5) 0.0938(5) 0.7625(4) 0.0422(12) Uani 1 1 d . . . . .
N14 N 0.6987(5) -0.0116(4) 0.7748(3) 0.0333(10) Uani 1 1 d . . . . .
C1 C 1.2628(8) 0.3379(8) 0.8626(5) 0.0539(19) Uani 1 1 d . . . . .
H1A H 1.328699 0.332036 0.849725 0.065 Uiso 1 1 calc R U . . .
H1B H 1.194427 0.262467 0.843788 0.065 Uiso 1 1 calc R U . . .
C2 C 1.1422(6) 0.4161(6) 0.7945(4) 0.0418(14) Uani 1 1 d . . . . .
C3 C 1.1742(7) 0.5136(6) 0.7683(4) 0.0439(15) Uani 1 1 d . . . . .
C4 C 1.1072(7) 0.5612(6) 0.7280(4) 0.0446(15) Uani 1 1 d . . . . .
C5 C 1.1445(7) 0.6126(6) 0.6712(4) 0.0453(15) Uani 1 1 d . . . . .
H5 H 1.208835 0.611876 0.657282 0.054 Uiso 1 1 calc R U . . .
C6 C 1.0888(8) 0.6632(6) 0.6360(4) 0.0484(16) Uani 1 1 d . . . . .
C7 C 0.9989(8) 0.6671(7) 0.6595(4) 0.0520(18) Uani 1 1 d . . . . .
H7 H 0.962758 0.707736 0.639060 0.062 Uiso 1 1 calc R U . . .
C8 C 0.9611(7) 0.6092(6) 0.7149(4) 0.0410(14) Uani 1 1 d . . . . .
C9 C 0.8645(7) 0.6106(6) 0.7401(4) 0.0434(14) Uani 1 1 d . . . . .
C10 C 0.7805(7) 0.5303(6) 0.7643(4) 0.0451(15) Uani 1 1 d . . . . .
C11 C 0.6209(8) 0.5377(9) 0.8177(5) 0.0569(19) Uani 1 1 d . . . . .
H11A H 0.578091 0.454060 0.802199 0.068 Uiso 1 1 calc R U . . .
H11B H 0.567967 0.567377 0.799142 0.068 Uiso 1 1 calc R U . . .
C12 C 0.6570(8) 0.5718(7) 0.9008(5) 0.0524(17) Uani 1 1 d D . . . .
C13 C 0.7624(16) 0.588(2) 0.9399(8) 0.078(5) Uani 0.62(2) 1 d D U P B 1
H13 H 0.816307 0.582787 0.915454 0.093 Uiso 0.62(2) 1 calc R U P B 1
C14 C 0.7876(17) 0.613(2) 1.0177(8) 0.079(5) Uani 0.62(2) 1 d D U P B 1
H14 H 0.857150 0.619007 1.045318 0.095 Uiso 0.62(2) 1 calc R U P B 1
C15 C 0.7127(7) 0.6308(7) 1.0560(4) 0.0472(16) Uani 1 1 d D . . . .
C16 C 0.6157(17) 0.624(2) 1.0129(8) 0.072(7) Uani 0.62(2) 1 d D U P B 1
H16 H 0.564627 0.638222 1.035821 0.086 Uiso 0.62(2) 1 calc R U P B 1
C17 C 0.589(2) 0.595(3) 0.9362(8) 0.074(7) Uani 0.62(2) 1 d D U P B 1
H17 H 0.520813 0.592605 0.908392 0.089 Uiso 0.62(2) 1 calc R U P B 1
C18 C 1.1231(9) 0.7149(8) 0.5722(4) 0.0572(19) Uani 1 1 d . . . . .
C19 C 1.2267(10) 0.7080(11) 0.4799(5) 0.072(2) Uani 1 1 d . . . . .
C20 C 1.1186(12) 0.6591(14) 0.4169(6) 0.096(4) Uani 1 1 d . . . . .
H20A H 1.082873 0.708786 0.419073 0.144 Uiso 1 1 calc R U . . .
H20B H 1.064430 0.583658 0.420901 0.144 Uiso 1 1 calc R U . . .
H20C H 1.138725 0.653214 0.370025 0.144 Uiso 1 1 calc R U . . .
C21 C 1.2988(16) 0.8265(13) 0.4903(10) 0.120(6) Uani 1 1 d . . . . .
H21A H 1.334180 0.840653 0.449286 0.181 Uiso 1 1 calc R U . . .
H21B H 1.359083 0.854252 0.536468 0.181 Uiso 1 1 calc R U . . .
H21C H 1.252784 0.866241 0.492344 0.181 Uiso 1 1 calc R U . . .
C22 C 1.2905(16) 0.6431(17) 0.4692(9) 0.113(5) Uani 1 1 d . . . . .
H22A H 1.239889 0.562515 0.464723 0.169 Uiso 1 1 calc R U . . .
H22B H 1.357343 0.670639 0.511364 0.169 Uiso 1 1 calc R U . . .
H22C H 1.316238 0.653398 0.424249 0.169 Uiso 1 1 calc R U . . .
C23 C 0.0300(8) -0.1136(9) 0.8801(5) 0.057(2) Uani 1 1 d . . . . .
H23A H 0.013665 -0.193698 0.869081 0.068 Uiso 1 1 calc R U . . .
H23B H -0.044672 -0.112699 0.869943 0.068 Uiso 1 1 calc R U . . .
C24 C 0.1828(6) -0.0632(6) 0.8104(4) 0.0389(13) Uani 1 1 d . . . . .
C25 C 0.2039(7) 0.0006(7) 0.7580(4) 0.0437(15) Uani 1 1 d . . . . .
C26 C 0.2892(6) 0.0251(7) 0.7152(4) 0.0415(14) Uani 1 1 d . . . . .
C27 C 0.2686(7) 0.0556(8) 0.6476(4) 0.0508(17) Uani 1 1 d . . . . .
H27 H 0.198556 0.056865 0.628870 0.061 Uiso 1 1 calc R U . . .
C28 C 0.3514(8) 0.0835(8) 0.6091(4) 0.0536(19) Uani 1 1 d D . . . .
C29 C 0.4514(7) 0.0758(8) 0.6379(4) 0.0514(18) Uani 1 1 d . . . . .
H29 H 0.511100 0.095325 0.613540 0.062 Uiso 1 1 calc R U . . .
C30 C 0.4608(6) 0.0392(6) 0.7025(4) 0.0399(14) Uani 1 1 d . . . . .
C31 C 0.5674(5) 0.0330(5) 0.7316(3) 0.0313(11) Uani 1 1 d . . . . .
C32 C 0.5840(6) -0.0516(5) 0.7565(3) 0.0317(11) Uani 1 1 d . . . . .
C33 C 0.7691(6) -0.0617(6) 0.8058(4) 0.0386(13) Uani 1 1 d . . . . .
H33A H 0.834342 -0.042669 0.783292 0.046 Uiso 1 1 calc R U . . .
H33B H 0.722220 -0.145154 0.793560 0.046 Uiso 1 1 calc R U . . .
C34 C 0.8145(6) -0.0198(6) 0.8878(4) 0.0382(13) Uani 1 1 d D . . . .
C35 C 0.7626(14) -0.0770(15) 0.9359(7) 0.050(4) Uani 0.62(4) 1 d D . P C 1
H35 H 0.693834 -0.146693 0.917127 0.060 Uiso 0.62(4) 1 calc R U P C 1
C36 C 0.8063(14) -0.0373(15) 1.0112(8) 0.062(5) Uani 0.62(4) 1 d D . P C 1
H36 H 0.766849 -0.077245 1.043746 0.075 Uiso 0.62(4) 1 calc R U P C 1
C37 C 0.9097(7) 0.0626(7) 1.0383(4) 0.0467(15) Uani 1 1 d D . . . .
C38 C 0.9669(15) 0.1215(13) 0.9922(7) 0.058(4) Uani 0.62(4) 1 d D U P C 1
H38 H 1.037038 0.189968 1.010762 0.070 Uiso 0.62(4) 1 calc R U P C 1
C39 C 0.9190(14) 0.0777(13) 0.9176(7) 0.054(4) Uani 0.62(4) 1 d D U P C 1
H39 H 0.959407 0.116181 0.885019 0.065 Uiso 0.62(4) 1 calc R U P C 1
C40 C 0.3322(17) 0.1009(14) 0.5318(8) 0.066(2) Uani 0.40(4) 1 d D U P A 1
C41 C 0.209(3) 0.138(3) 0.4405(14) 0.065(4) Uani 0.40(4) 1 d D . P A 1
C42 C 0.220(7) 0.056(5) 0.387(2) 0.15(2) Uani 0.40(4) 1 d D . P A 1
H42A H 0.300951 0.074418 0.394739 0.232 Uiso 0.40(4) 1 calc R U P A 1
H42B H 0.175493 -0.020959 0.392911 0.232 Uiso 0.40(4) 1 calc R U P A 1
H42C H 0.190475 0.060156 0.336464 0.232 Uiso 0.40(4) 1 calc R U P A 1
C43 C 0.288(4) 0.261(4) 0.442(2) 0.104(13) Uani 0.40(4) 1 d D . P A 1
H43A H 0.366713 0.271660 0.447224 0.155 Uiso 0.40(4) 1 calc R U P A 1
H43B H 0.262560 0.278854 0.395790 0.155 Uiso 0.40(4) 1 calc R U P A 1
H43C H 0.286765 0.310556 0.483288 0.155 Uiso 0.40(4) 1 calc R U P A 1
C44 C 0.090(3) 0.117(5) 0.432(3) 0.100(15) Uani 0.40(4) 1 d D . P A 1
H44A H 0.088107 0.173790 0.469234 0.150 Uiso 0.40(4) 1 calc R U P A 1
H44B H 0.058201 0.122416 0.383087 0.150 Uiso 0.40(4) 1 calc R U P A 1
H44C H 0.043218 0.041301 0.439533 0.150 Uiso 0.40(4) 1 calc R U P A 1
Cl1 Cl 0.5548(7) 0.2633(5) 0.8933(4) 0.099(2) Uani 0.619(8) 1 d D . P D 1
Cl2 Cl 0.6394(7) 0.1091(8) 0.9299(3) 0.126(4) Uani 0.619(8) 1 d D . P D 1
Cl3 Cl 0.4869(5) 0.1425(4) 1.0043(2) 0.0761(15) Uani 0.619(8) 1 d D . P D 1
C1A C 0.5213(13) 0.1342(12) 0.9189(6) 0.061(3) Uani 0.619(8) 1 d D . P D 1
H1AA H 0.454415 0.071109 0.880701 0.073 Uiso 0.619(8) 1 calc R U P D 1
Cl1A Cl 0.4696(11) 0.2057(10) 0.8829(4) 0.106(4) Uani 0.381(8) 1 d D . P D 2
Cl2A Cl 0.6616(8) 0.1664(10) 0.9309(5) 0.087(3) Uani 0.381(8) 1 d D . P D 2
Cl3A Cl 0.5687(8) 0.2424(8) 1.0369(3) 0.085(3) Uani 0.381(8) 1 d D . P D 2
C1AA C 0.5333(18) 0.155(2) 0.9480(8) 0.061(3) Uani 0.381(8) 1 d D . P D 2
H1AB H 0.479521 0.074074 0.946485 0.073 Uiso 0.381(8) 1 calc R U P D 2
C13A C 0.709(3) 0.519(3) 0.9424(10) 0.074(4) Uani 0.38(2) 1 d D U P B 2
H13A H 0.725003 0.464406 0.918450 0.088 Uiso 0.38(2) 1 calc R U P B 2
C14A C 0.736(3) 0.549(3) 1.0200(11) 0.075(5) Uani 0.38(2) 1 d D U P B 2
H14A H 0.770924 0.512806 1.048069 0.090 Uiso 0.38(2) 1 calc R U P B 2
C16A C 0.647(3) 0.663(4) 1.0126(11) 0.074(7) Uani 0.38(2) 1 d D U P B 2
H16A H 0.624990 0.714181 1.035323 0.089 Uiso 0.38(2) 1 calc R U P B 2
C17A C 0.609(4) 0.626(5) 0.9361(11) 0.070(7) Uani 0.38(2) 1 d D U P B 2
H17A H 0.550243 0.637998 0.909143 0.084 Uiso 0.38(2) 1 calc R U P B 2
O3A O 0.4187(16) 0.157(3) 0.5101(11) 0.088(5) Uani 0.60(4) 1 d D U P A 2
C40A C 0.3375(14) 0.1174(11) 0.5364(6) 0.066(2) Uani 0.60(4) 1 d D U P A 2
O4A O 0.2319(14) 0.098(2) 0.5096(9) 0.053(2) Uani 0.60(4) 1 d D U P A 2
C41A C 0.1846(19) 0.100(2) 0.4331(9) 0.065(4) Uani 0.60(4) 1 d D . P A 2
C43A C 0.263(3) 0.211(3) 0.4163(14) 0.100(9) Uani 0.60(4) 1 d D . P A 2
H43D H 0.336962 0.213834 0.415809 0.149 Uiso 0.60(4) 1 calc R U P A 2
H43E H 0.227228 0.216652 0.368101 0.149 Uiso 0.60(4) 1 calc R U P A 2
H43F H 0.275006 0.274781 0.454075 0.149 Uiso 0.60(4) 1 calc R U P A 2
C44A C 0.072(2) 0.093(3) 0.4345(11) 0.094(10) Uani 0.60(4) 1 d D . P A 2
H44D H 0.082780 0.160176 0.467819 0.141 Uiso 0.60(4) 1 calc R U P A 2
H44E H 0.030293 0.087138 0.384860 0.141 Uiso 0.60(4) 1 calc R U P A 2
H44F H 0.027000 0.025052 0.451626 0.141 Uiso 0.60(4) 1 calc R U P A 2
C42A C 0.170(3) -0.002(2) 0.3826(11) 0.091(8) Uani 0.60(4) 1 d D . P A 2
H42D H 0.245887 0.004932 0.382423 0.137 Uiso 0.60(4) 1 calc R U P A 2
H42E H 0.125888 -0.069681 0.399546 0.137 Uiso 0.60(4) 1 calc R U P A 2
H42F H 0.129181 -0.007596 0.332780 0.137 Uiso 0.60(4) 1 calc R U P A 2
C38A C 0.931(3) 0.1370(17) 0.9940(10) 0.061(5) Uani 0.38(4) 1 d D U P C 2
H38A H 0.978127 0.216011 1.013816 0.073 Uiso 0.38(4) 1 calc R U P C 2
C39A C 0.883(2) 0.0948(14) 0.9193(10) 0.057(5) Uani 0.38(4) 1 d D U P C 2
H39A H 0.897793 0.146613 0.888105 0.069 Uiso 0.38(4) 1 calc R U P C 2
C35A C 0.792(2) -0.0928(16) 0.9327(9) 0.040(5) Uani 0.38(4) 1 d D . P C 2
H35A H 0.743978 -0.171585 0.912240 0.048 Uiso 0.38(4) 1 calc R U P C 2
C36A C 0.837(2) -0.0542(15) 1.0080(10) 0.046(5) Uani 0.38(4) 1 d D . P C 2
H36A H 0.819725 -0.106063 1.039162 0.055 Uiso 0.38(4) 1 calc R U P C 2

loop_
_atom_site_aniso_label
_atom_site_aniso_U_11
_atom_site_aniso_U_22
_atom_site_aniso_U_33
_atom_site_aniso_U_23
_atom_site_aniso_U_13
_atom_site_aniso_U_12
I1 0.0343(3) 0.0425(3) 0.0707(3) 0.0323(2) 0.0121(2) 0.0131(2)
I2 0.0509(3) 0.0450(3) 0.0597(3) 0.0265(2) 0.0220(2) 0.0283(2)
I3 0.0441(3) 0.0563(3) 0.0495(3) 0.0223(2) 0.0177(2) 0.0323(2)
I4 0.0312(3) 0.0314(2) 0.0564(3) 0.01631(17) 0.01645(18) 0.01361(18)
O1 0.103(6) 0.091(5) 0.086(5) 0.057(4) 0.054(4) 0.061(5)
O2 0.058(4) 0.086(4) 0.057(3) 0.037(3) 0.021(3) 0.032(3)
O3 0.055(9) 0.093(13) 0.068(8) 0.056(8) 0.037(7) 0.045(9)
O4 0.061(4) 0.071(7) 0.044(3) 0.014(4) 0.014(3) 0.045(4)
N1 0.032(3) 0.048(3) 0.061(3) 0.030(3) 0.015(3) 0.015(3)
N2 0.029(3) 0.056(4) 0.072(4) 0.028(3) 0.012(3) 0.012(3)
N3 0.038(3) 0.045(3) 0.076(4) 0.031(3) 0.018(3) 0.011(3)
N4 0.042(3) 0.033(3) 0.044(3) 0.016(2) 0.009(2) 0.013(2)
N5 0.066(4) 0.039(3) 0.054(3) 0.013(2) 0.007(3) 0.031(3)
N6 0.064(4) 0.046(3) 0.061(4) 0.015(3) 0.006(3) 0.033(3)
N7 0.055(4) 0.049(3) 0.046(3) 0.013(2) 0.006(3) 0.032(3)
N8 0.042(3) 0.079(4) 0.043(3) 0.021(3) 0.013(2) 0.040(3)
N9 0.051(4) 0.088(5) 0.056(3) 0.028(3) 0.019(3) 0.051(4)
N10 0.043(4) 0.083(5) 0.058(3) 0.030(3) 0.017(3) 0.045(4)
N11 0.035(3) 0.051(3) 0.043(3) 0.016(2) 0.009(2) 0.025(3)
N12 0.033(3) 0.037(3) 0.062(3) 0.023(2) 0.012(3) 0.016(2)
N13 0.031(3) 0.038(3) 0.065(3) 0.024(2) 0.018(3) 0.018(2)
N14 0.028(3) 0.033(2) 0.047(3) 0.014(2) 0.016(2) 0.018(2)
C1 0.045(4) 0.067(5) 0.064(4) 0.031(4) 0.014(4) 0.034(4)
C2 0.036(3) 0.043(3) 0.048(3) 0.022(3) 0.015(3) 0.016(3)
C3 0.036(3) 0.039(3) 0.046(3) 0.018(3) 0.007(3) 0.008(3)
C4 0.045(4) 0.038(3) 0.043(3) 0.015(3) 0.009(3) 0.012(3)
C5 0.044(4) 0.037(3) 0.048(3) 0.018(3) 0.013(3) 0.011(3)
C6 0.060(5) 0.040(3) 0.043(3) 0.018(3) 0.014(3) 0.019(3)
C7 0.072(5) 0.049(4) 0.045(3) 0.024(3) 0.020(3) 0.032(4)
C8 0.048(4) 0.031(3) 0.045(3) 0.016(2) 0.014(3) 0.016(3)
C9 0.050(4) 0.033(3) 0.048(3) 0.018(3) 0.010(3) 0.019(3)
C10 0.050(4) 0.040(3) 0.049(3) 0.017(3) 0.007(3) 0.025(3)
C11 0.052(5) 0.070(5) 0.062(4) 0.019(4) 0.011(3) 0.040(4)
C12 0.048(4) 0.056(4) 0.064(4) 0.022(3) 0.013(3) 0.032(4)
C13 0.063(8) 0.142(13) 0.061(5) 0.030(7) 0.025(5) 0.071(9)
C14 0.063(8) 0.142(13) 0.061(5) 0.035(7) 0.018(5) 0.070(9)
C15 0.033(4) 0.054(4) 0.061(4) 0.030(3) 0.016(3) 0.022(3)
C16 0.070(10) 0.122(18) 0.070(5) 0.046(6) 0.031(5) 0.075(13)
C17 0.070(10) 0.124(19) 0.071(5) 0.047(6) 0.028(5) 0.073(13)
C18 0.075(6) 0.058(4) 0.047(4) 0.027(3) 0.021(4) 0.034(4)
C19 0.065(6) 0.097(7) 0.060(4) 0.042(5) 0.025(4) 0.035(5)
C20 0.091(8) 0.130(11) 0.057(5) 0.027(6) 0.009(5) 0.045(8)
C21 0.119(12) 0.097(7) 0.131(12) 0.037(8) 0.074(10) 0.019(7)
C22 0.143(13) 0.165(14) 0.102(9) 0.074(10) 0.082(10) 0.106(12)
C23 0.045(5) 0.087(6) 0.054(4) 0.030(4) 0.018(3) 0.040(5)
C24 0.031(3) 0.053(4) 0.041(3) 0.015(3) 0.007(2) 0.026(3)
C25 0.037(4) 0.059(4) 0.047(3) 0.020(3) 0.012(3) 0.030(3)
C26 0.036(4) 0.052(4) 0.048(3) 0.023(3) 0.014(3) 0.027(3)
C27 0.043(4) 0.065(5) 0.052(4) 0.025(3) 0.012(3) 0.029(4)
C28 0.051(4) 0.077(5) 0.052(4) 0.031(4) 0.020(3) 0.040(4)
C29 0.042(4) 0.071(5) 0.051(4) 0.031(3) 0.017(3) 0.028(4)
C30 0.034(3) 0.047(4) 0.045(3) 0.018(3) 0.010(2) 0.023(3)
C31 0.027(3) 0.031(3) 0.042(3) 0.017(2) 0.011(2) 0.016(2)
C32 0.029(3) 0.028(3) 0.037(3) 0.008(2) 0.009(2) 0.013(2)
C33 0.039(4) 0.041(3) 0.051(3) 0.014(2) 0.016(3) 0.028(3)
C34 0.040(3) 0.046(3) 0.049(3) 0.024(2) 0.024(3) 0.031(3)
C35 0.034(7) 0.076(9) 0.054(5) 0.030(5) 0.024(5) 0.029(6)
C36 0.035(7) 0.099(10) 0.053(5) 0.030(6) 0.025(5) 0.024(6)
C37 0.047(4) 0.070(4) 0.048(3) 0.027(3) 0.023(3) 0.041(3)
C38 0.061(7) 0.056(5) 0.054(4) 0.024(4) 0.018(4) 0.021(5)
C39 0.059(7) 0.055(5) 0.051(4) 0.029(4) 0.021(4) 0.024(5)
C40 0.062(4) 0.106(6) 0.062(4) 0.045(4) 0.028(3) 0.059(4)
C41 0.078(9) 0.082(12) 0.041(4) 0.017(7) 0.004(5) 0.048(10)
C42 0.32(7) 0.21(4) 0.048(14) 0.05(3) 0.05(3) 0.22(5)
C43 0.11(2) 0.114(17) 0.07(2) 0.064(17) 0.00(2) 0.037(19)
C44 0.086(14) 0.12(3) 0.13(4) 0.07(3) 0.014(17) 0.070(19)
Cl1 0.138(6) 0.092(4) 0.125(5) 0.061(3) 0.099(5) 0.070(4)
Cl2 0.169(7) 0.212(9) 0.047(2) -0.026(4) -0.012(3) 0.164(8)
Cl3 0.102(4) 0.099(4) 0.067(2) 0.036(2) 0.041(2) 0.070(3)
C1A 0.073(8) 0.073(9) 0.033(8) 0.010(7) -0.003(7) 0.038(7)
Cl1A 0.128(9) 0.111(7) 0.068(4) -0.021(4) -0.021(5) 0.074(7)
Cl2A 0.092(6) 0.100(7) 0.075(5) 0.005(5) 0.034(4) 0.050(5)
Cl3A 0.123(7) 0.123(7) 0.055(3) 0.022(4) 0.026(4) 0.096(6)
C1AA 0.073(8) 0.073(9) 0.033(8) 0.010(7) -0.003(7) 0.038(7)
C13A 0.069(9) 0.132(13) 0.062(5) 0.032(7) 0.022(7) 0.079(9)
C14A 0.072(9) 0.131(12) 0.061(5) 0.032(7) 0.020(7) 0.078(9)
C16A 0.078(11) 0.118(19) 0.069(5) 0.046(6) 0.027(6) 0.074(14)
C17A 0.072(11) 0.118(19) 0.069(5) 0.046(6) 0.026(6) 0.078(14)
O3A 0.072(7) 0.132(13) 0.073(8) 0.055(9) 0.036(6) 0.045(8)
C40A 0.062(4) 0.106(6) 0.062(4) 0.045(4) 0.028(3) 0.059(4)
O4A 0.061(4) 0.071(7) 0.044(3) 0.014(4) 0.014(3) 0.045(4)
C41A 0.078(9) 0.082(12) 0.041(4) 0.017(7) 0.004(5) 0.048(10)
C43A 0.092(15) 0.098(14) 0.070(13) 0.042(11) -0.020(11) 0.021(13)
C44A 0.091(12) 0.18(3) 0.035(8) 0.036(12) 0.011(8) 0.082(16)
C42A 0.16(2) 0.104(14) 0.031(6) 0.015(8) 0.006(9) 0.082(16)
C38A 0.065(8) 0.056(6) 0.054(5) 0.024(4) 0.017(6) 0.019(6)
C39A 0.065(8) 0.051(5) 0.053(5) 0.028(4) 0.018(6) 0.019(6)
C35A 0.034(13) 0.047(8) 0.053(7) 0.027(6) 0.010(7) 0.028(8)
C36A 0.038(12) 0.068(7) 0.047(7) 0.033(6) 0.025(7) 0.028(8)

loop_
_atom_type_symbol
_atom_type_description
_atom_type_scat_dispersion_real
_atom_type_scat_dispersion_imag
_atom_type_scat_source
C C 0.0181 0.0091 'International Tables Vol C Tables 4.2.6.8 and 6.1.1.4'
H H 0.0000 0.0000 'International Tables Vol C Tables 4.2.6.8 and 6.1.1.4'
Cl Cl 0.3639 0.7018 'International Tables Vol C Tables 4.2.6.8 and 6.1.1.4'
I I -0.3257 6.8362 'International Tables Vol C Tables 4.2.6.8 and 6.1.1.4'
N N 0.0311 0.0180 'International Tables Vol C Tables 4.2.6.8 and 6.1.1.4'
O O 0.0492 0.0322 'International Tables Vol C Tables 4.2.6.8 and 6.1.1.4'

loop_
_exptl_crystal_face_index_h
_exptl_crystal_face_index_k
_exptl_crystal_face_index_l
_exptl_crystal_face_perp_dist
0 -1 0 0.0997
-9 3 3 0.0703
0 1 0 0.0997
0 -2 -10 0.0285
0 2 10 0.0285
0 7 -6 0.1156
6 3 -6 0.1280
1 -8 6 0.1085
8 -6 0 0.0621
-7 7 -2 0.0672

loop_
_geom_angle_atom_site_label_1
_geom_angle_atom_site_label_2
_geom_angle_atom_site_label_3
_geom_angle
_geom_angle_site_symmetry_1
_geom_angle_site_symmetry_3
_geom_angle_publ_flag
C18 O2 C19 124.1(8) . . ?
C40 O4 C41 119.4(17) . . ?
N2 N1 C1 118.7(7) . . ?
N2 N1 C2 111.9(6) . . ?
C2 N1 C1 129.3(7) . . ?
N3 N2 N1 107.3(6) . . ?
N2 N3 C3 108.5(6) . . ?
C4 N4 C8 117.6(6) . . ?
N6 N5 C9 108.7(7) . . ?
N5 N6 N7 107.6(7) . . ?
N6 N7 C11 119.2(7) . . ?
C10 N7 N6 110.0(7) . . ?
C10 N7 C11 130.6(7) . . ?
N9 N8 C23 121.6(7) . . ?
C24 N8 N9 109.0(6) . . ?
C24 N8 C23 129.3(7) . . ?
N10 N9 N8 108.8(6) . . ?
N9 N10 C25 109.5(7) . . ?
C30 N11 C26 118.1(6) . . ?
N13 N12 C31 109.7(5) . . ?
N12 N13 N14 108.0(6) . . ?
N13 N14 C33 119.4(6) . . ?
C32 N14 N13 109.8(5) . . ?
C32 N14 C33 130.8(6) . . ?
N1 C1 H1A 108.9 . . ?
N1 C1 H1B 108.9 . . ?
N1 C1 C15 113.4(7) . 2_767 ?
H1A C1 H1B 107.7 . . ?
C15 C1 H1A 108.9 2_767 . ?
C15 C1 H1B 108.9 2_767 . ?
N1 C2 I1 124.3(5) . . ?
N1 C2 C3 104.2(6) . . ?
C3 C2 I1 131.1(6) . . ?
N3 C3 C2 108.1(7) . . ?
N3 C3 C4 119.4(7) . . ?
C2 C3 C4 132.5(7) . . ?
N4 C4 C3 118.6(6) . . ?
N4 C4 C5 122.6(7) . . ?
C5 C4 C3 118.7(8) . . ?
C4 C5 H5 119.9 . . ?
C6 C5 C4 120.2(8) . . ?
C6 C5 H5 119.9 . . ?
C5 C6 C7 118.5(7) . . ?
C5 C6 C18 121.8(8) . . ?
C7 C6 C18 119.7(8) . . ?
C6 C7 H7 120.5 . . ?
C6 C7 C8 118.9(8) . . ?
C8 C7 H7 120.5 . . ?
N4 C8 C7 121.9(8) . . ?
N4 C8 C9 118.0(6) . . ?
C7 C8 C9 120.0(7) . . ?
N5 C9 C8 120.7(7) . . ?
N5 C9 C10 108.3(7) . . ?
C10 C9 C8 130.9(7) . . ?
N7 C10 I2 123.1(6) . . ?
N7 C10 C9 105.3(7) . . ?
C9 C10 I2 130.8(6) . . ?
N7 C11 H11A 108.8 . . ?
N7 C11 H11B 108.8 . . ?
N7 C11 C12 113.8(7) . . ?
H11A C11 H11B 107.7 . . ?
C12 C11 H11A 108.8 . . ?
C12 C11 H11B 108.8 . . ?
C13 C12 C11 120.9(9) . . ?
C17 C12 C11 118.9(10) . . ?
C17 C12 C13 119.9(12) . . ?
C13A C12 C11 121.0(11) . . ?
C17A C12 C11 119.4(11) . . ?
C17A C12 C13A 116.5(16) . . ?
C12 C13 H13 121.1 . . ?
C12 C13 C14 117.8(12) . . ?
C14 C13 H13 121.1 . . ?
C13 C14 H14 118.8 . . ?
C15 C14 C13 122.5(12) . . ?
C15 C14 H14 118.8 . . ?
C14 C15 C1 124.6(9) . 2_767 ?
C16 C15 C1 119.8(9) . 2_767 ?
C16 C15 C14 115.5(10) . . ?
C16A C15 C14A 115.6(15) . . ?
C15 C16 H16 118.9 . . ?
C15 C16 C17 122.3(13) . . ?
C17 C16 H16 118.9 . . ?
C12 C17 C16 121.5(14) . . ?
C12 C17 H17 119.3 . . ?
C16 C17 H17 119.3 . . ?
O1 C18 O2 126.7(8) . . ?
O1 C18 C6 121.8(9) . . ?
O2 C18 C6 111.4(8) . . ?
O2 C19 C20 107.7(9) . . ?
O2 C19 C22 104.4(9) . . ?
C21 C19 O2 109.7(11) . . ?
C21 C19 C20 114.2(13) . . ?
C21 C19 C22 111.4(13) . . ?
C22 C19 C20 109.0(13) . . ?
C19 C20 H20A 109.5 . . ?
C19 C20 H20B 109.5 . . ?
C19 C20 H20C 109.5 . . ?
H20A C20 H20B 109.5 . . ?
H20A C20 H20C 109.5 . . ?
H20B C20 H20C 109.5 . . ?
C19 C21 H21A 109.5 . . ?
C19 C21 H21B 109.5 . . ?
C19 C21 H21C 109.5 . . ?
H21A C21 H21B 109.5 . . ?
H21A C21 H21C 109.5 . . ?
H21B C21 H21C 109.5 . . ?
C19 C22 H22A 109.5 . . ?
C19 C22 H22B 109.5 . . ?
C19 C22 H22C 109.5 . . ?
H22A C22 H22B 109.5 . . ?
H22A C22 H22C 109.5 . . ?
H22B C22 H22C 109.5 . . ?
N8 C23 H23A 108.5 . . ?
N8 C23 H23B 108.5 . . ?
N8 C23 C37 115.1(8) . 2_657 ?
H23A C23 H23B 107.5 . . ?
C37 C23 H23A 108.5 2_657 . ?
C37 C23 H23B 108.5 2_657 . ?
N8 C24 I3 120.6(5) . . ?
N8 C24 C25 104.8(6) . . ?
C25 C24 I3 134.6(5) . . ?
N10 C25 C24 107.9(6) . . ?
N10 C25 C26 121.5(7) . . ?
C24 C25 C26 130.6(7) . . ?
N11 C26 C25 118.5(6) . . ?
N11 C26 C27 122.0(7) . . ?
C27 C26 C25 119.4(7) . . ?
C26 C27 H27 120.4 . . ?
C28 C27 C26 119.2(8) . . ?
C28 C27 H27 120.4 . . ?
C27 C28 C29 118.1(7) . . ?
C27 C28 C40 123.7(11) . . ?
C27 C28 C40A 123.2(9) . . ?
C29 C28 C40 117.2(11) . . ?
C29 C28 C40A 118.7(9) . . ?
C28 C29 H29 120.8 . . ?
C30 C29 C28 118.3(7) . . ?
C30 C29 H29 120.8 . . ?
N11 C30 C29 124.1(7) . . ?
N11 C30 C31 118.8(6) . . ?
C29 C30 C31 117.1(7) . . ?
N12 C31 C30 121.4(6) . . ?
N12 C31 C32 107.6(6) . . ?
C32 C31 C30 131.0(6) . . ?
N14 C32 I4 123.3(5) . . ?
N14 C32 C31 104.9(5) . . ?
C31 C32 I4 131.8(5) . . ?
N14 C33 H33A 109.3 . . ?
N14 C33 H33B 109.3 . . ?
N14 C33 C34 111.8(5) . . ?
H33A C33 H33B 107.9 . . ?
C34 C33 H33A 109.3 . . ?
C34 C33 H33B 109.3 . . ?
C35 C34 C33 123.3(9) . . ?
C35 C34 C39 116.8(10) . . ?
C39 C34 C33 119.7(7) . . ?
C39A C34 C33 120.8(10) . . ?
C35A C34 C33 121.0(10) . . ?
C35A C34 C39A 118.3(13) . . ?
C34 C35 H35 118.8 . . ?
C34 C35 C36 122.4(14) . . ?
C36 C35 H35 118.8 . . ?
C35 C36 H36 120.8 . . ?
C35 C36 C37 118.4(13) . . ?
C37 C36 H36 120.8 . . ?
C36 C37 C23 123.9(9) . 2_657 ?
C38 C37 C23 114.6(9) . 2_657 ?
C38 C37 C36 121.5(10) . . ?
C38A C37 C36A 120.1(13) . . ?
C37 C38 H38 121.3 . . ?
C37 C38 C39 117.5(12) . . ?
C39 C38 H38 121.3 . . ?
C34 C39 H39 118.3 . . ?
C38 C39 C34 123.4(11) . . ?
C38 C39 H39 118.3 . . ?
O3 C40 O4 125.2(17) . . ?
O3 C40 C28 124.1(17) . . ?
O4 C40 C28 110.7(15) . . ?
O4 C41 C43 107.9(19) . . ?
C42 C41 O4 106.4(18) . . ?
C42 C41 C43 113(2) . . ?
C44 C41 O4 103.9(19) . . ?
C44 C41 C42 113(3) . . ?
C44 C41 C43 112(2) . . ?
C41 C42 H42A 109.4 . . ?
C41 C42 H42B 109.5 . . ?
C41 C42 H42C 109.5 . . ?
H42A C42 H42B 109.5 . . ?
H42A C42 H42C 109.5 . . ?
H42B C42 H42C 109.5 . . ?
C41 C43 H43A 109.5 . . ?
C41 C43 H43B 109.5 . . ?
C41 C43 H43C 109.4 . . ?
H43A C43 H43B 109.5 . . ?
H43A C43 H43C 109.5 . . ?
H43B C43 H43C 109.5 . . ?
C41 C44 H44A 109.5 . . ?
C41 C44 H44B 109.5 . . ?
C41 C44 H44C 109.4 . . ?
H44A C44 H44B 109.5 . . ?
H44A C44 H44C 109.5 . . ?
H44B C44 H44C 109.5 . . ?
Cl1 C1A Cl3 108.6(7) . . ?
Cl1 C1A H1AA 109.9 . . ?
Cl2 C1A Cl1 110.3(8) . . ?
Cl2 C1A Cl3 108.0(6) . . ?
Cl2 C1A H1AA 109.9 . . ?
Cl3 C1A H1AA 109.9 . . ?
Cl1A C1AA Cl3A 108.1(10) . . ?
Cl1A C1AA H1AB 110.5 . . ?
Cl2A C1AA Cl1A 109.5(11) . . ?
Cl2A C1AA Cl3A 107.7(10) . . ?
Cl2A C1AA H1AB 110.5 . . ?
Cl3A C1AA H1AB 110.5 . . ?
C12 C13A H13A 120.0 . . ?
C12 C13A C14A 120.0(18) . . ?
C14A C13A H13A 120.0 . . ?
C15 C14A C13A 120.3(17) . . ?
C15 C14A H14A 119.9 . . ?
C13A C14A H14A 119.9 . . ?
C15 C16A H16A 118.0 . . ?
C15 C16A C17A 124(2) . . ?
C17A C16A H16A 118.0 . . ?
C12 C17A C16A 119.4(19) . . ?
C12 C17A H17A 120.3 . . ?
C16A C17A H17A 120.3 . . ?
O3A C40A C28 120.6(13) . . ?
O3A C40A O4A 128.1(13) . . ?
O4A C40A C28 111.3(11) . . ?
C40A O4A C41A 124.5(13) . . ?
O4A C41A C43A 109.6(14) . . ?
C44A C41A O4A 103.2(12) . . ?
C44A C41A C43A 111.5(17) . . ?
C44A C41A C42A 110.6(18) . . ?
C42A C41A O4A 107.9(13) . . ?
C42A C41A C43A 113.4(18) . . ?
C41A C43A H43D 109.5 . . ?
C41A C43A H43E 109.5 . . ?
C41A C43A H43F 109.5 . . ?
H43D C43A H43E 109.5 . . ?
H43D C43A H43F 109.5 . . ?
H43E C43A H43F 109.5 . . ?
C41A C44A H44D 109.5 . . ?
C41A C44A H44E 109.5 . . ?
C41A C44A H44F 109.5 . . ?
H44D C44A H44E 109.5 . . ?
H44D C44A H44F 109.5 . . ?
H44E C44A H44F 109.5 . . ?
C41A C42A H42D 109.5 . . ?
C41A C42A H42E 109.5 . . ?
C41A C42A H42F 109.5 . . ?
H42D C42A H42E 109.5 . . ?
H42D C42A H42F 109.5 . . ?
H42E C42A H42F 109.5 . . ?
C37 C38A H38A 120.9 . . ?
C37 C38A C39A 118.2(17) . . ?
C39A C38A H38A 120.9 . . ?
C34 C39A H39A 118.5 . . ?
C38A C39A C34 123.0(16) . . ?
C38A C39A H39A 118.5 . . ?
C34 C35A H35A 119.6 . . ?
C34 C35A C36A 120.8(17) . . ?
C36A C35A H35A 119.6 . . ?
C37 C36A H36A 120.2 . . ?
C35A C36A C37 119.6(15) . . ?
C35A C36A H36A 120.2 . . ?

loop_
_geom_bond_atom_site_label_1
_geom_bond_atom_site_label_2
_geom_bond_distance
_geom_bond_site_symmetry_2
_geom_bond_publ_flag
I1 C2 2.055(7) . ?
I2 C10 2.085(7) . ?
I3 C24 2.046(7) . ?
I4 C32 2.073(6) . ?
O1 C18 1.199(12) . ?
O2 C18 1.278(12) . ?
O2 C19 1.484(11) . ?
O3 C40 1.220(17) . ?
O4 C40 1.316(17) . ?
O4 C41 1.498(15) . ?
N1 N2 1.332(9) . ?
N1 C1 1.473(10) . ?
N1 C2 1.339(10) . ?
N2 N3 1.317(10) . ?
N3 C3 1.367(11) . ?
N4 C4 1.334(11) . ?
N4 C8 1.353(10) . ?
N5 N6 1.313(11) . ?
N5 C9 1.362(10) . ?
N6 N7 1.362(10) . ?
N7 C10 1.344(11) . ?
N7 C11 1.475(12) . ?
N8 N9 1.370(10) . ?
N8 C23 1.440(11) . ?
N8 C24 1.359(9) . ?
N9 N10 1.273(10) . ?
N10 C25 1.368(10) . ?
N11 C26 1.337(9) . ?
N11 C30 1.326(10) . ?
N12 N13 1.281(9) . ?
N12 C31 1.359(9) . ?
N13 N14 1.355(8) . ?
N14 C32 1.346(9) . ?
N14 C33 1.464(9) . ?
C1 H1A 0.9900 . ?
C1 H1B 0.9900 . ?
C1 C15 1.489(12) 2_767 ?
C2 C3 1.380(10) . ?
C3 C4 1.477(11) . ?
C4 C5 1.405(10) . ?
C5 H5 0.9500 . ?
C5 C6 1.359(12) . ?
C6 C7 1.378(13) . ?
C6 C18 1.516(10) . ?
C7 H7 0.9500 . ?
C7 C8 1.422(9) . ?
C8 C9 1.466(12) . ?
C9 C10 1.377(11) . ?
C11 H11A 0.9900 . ?
C11 H11B 0.9900 . ?
C11 C12 1.513(12) . ?
C12 C13 1.379(16) . ?
C12 C17 1.345(17) . ?
C12 C13A 1.403(19) . ?
C12 C17A 1.353(19) . ?
C13 H13 0.9500 . ?
C13 C14 1.419(18) . ?
C14 H14 0.9500 . ?
C14 C15 1.420(16) . ?
C15 C16 1.361(16) . ?
C15 C14A 1.41(2) . ?
C15 C16A 1.341(19) . ?
C16 H16 0.9500 . ?
C16 C17 1.398(18) . ?
C17 H17 0.9500 . ?
C19 C20 1.521(16) . ?
C19 C21 1.426(19) . ?
C19 C22 1.487(19) . ?
C20 H20A 0.9800 . ?
C20 H20B 0.9800 . ?
C20 H20C 0.9800 . ?
C21 H21A 0.9800 . ?
C21 H21B 0.9800 . ?
C21 H21C 0.9800 . ?
C22 H22A 0.9800 . ?
C22 H22B 0.9800 . ?
C22 H22C 0.9800 . ?
C23 H23A 0.9900 . ?
C23 H23B 0.9900 . ?
C23 C37 1.527(11) 2_657 ?
C24 C25 1.383(10) . ?
C25 C26 1.467(10) . ?
C26 C27 1.412(10) . ?
C27 H27 0.9500 . ?
C27 C28 1.380(12) . ?
C28 C29 1.406(12) . ?
C28 C40 1.511(16) . ?
C28 C40A 1.513(13) . ?
C29 H29 0.9500 . ?
C29 C30 1.383(10) . ?
C30 C31 1.478(9) . ?
C31 C32 1.375(9) . ?
C33 H33A 0.9900 . ?
C33 H33B 0.9900 . ?
C33 C34 1.503(10) . ?
C34 C35 1.360(13) . ?
C34 C39 1.389(15) . ?
C34 C39A 1.387(18) . ?
C34 C35A 1.352(16) . ?
C35 H35 0.9500 . ?
C35 C36 1.383(16) . ?
C36 H36 0.9500 . ?
C36 C37 1.393(16) . ?
C37 C38 1.367(14) . ?
C37 C38A 1.357(17) . ?
C37 C36A 1.412(19) . ?
C38 H38 0.9500 . ?
C38 C39 1.378(16) . ?
C39 H39 0.9500 . ?
C41 C42 1.49(2) . ?
C41 C43 1.52(3) . ?
C41 C44 1.47(2) . ?
C42 H42A 0.9800 . ?
C42 H42B 0.9800 . ?
C42 H42C 0.9800 . ?
C43 H43A 0.9800 . ?
C43 H43B 0.9800 . ?
C43 H43C 0.9800 . ?
C44 H44A 0.9800 . ?
C44 H44B 0.9800 . ?
C44 H44C 0.9800 . ?
Cl1 C1A 1.752(13) . ?
Cl2 C1A 1.741(14) . ?
Cl3 C1A 1.770(12) . ?
C1A H1AA 1.0000 . ?
Cl1A C1AA 1.753(17) . ?
Cl2A C1AA 1.751(18) . ?
Cl3A C1AA 1.791(16) . ?
C1AA H1AB 1.0000 . ?
C13A H13A 0.9500 . ?
C13A C14A 1.41(2) . ?
C14A H14A 0.9500 . ?
C16A H16A 0.9500 . ?
C16A C17A 1.40(2) . ?
C17A H17A 0.9500 . ?
O3A C40A 1.214(15) . ?
C40A O4A 1.308(14) . ?
O4A C41A 1.489(12) . ?
C41A C43A 1.52(2) . ?
C41A C44A 1.47(2) . ?
C41A C42A 1.49(2) . ?
C43A H43D 0.9800 . ?
C43A H43E 0.9800 . ?
C43A H43F 0.9800 . ?
C44A H44D 0.9800 . ?
C44A H44E 0.9800 . ?
C44A H44F 0.9800 . ?
C42A H42D 0.9800 . ?
C42A H42E 0.9800 . ?
C42A H42F 0.9800 . ?
C38A H38A 0.9500 . ?
C38A C39A 1.378(19) . ?
C39A H39A 0.9500 . ?
C35A H35A 0.9500 . ?
C35A C36A 1.384(18) . ?
C36A H36A 0.9500 . ?

loop_
_geom_torsion_atom_site_label_1
_geom_torsion_atom_site_label_2
_geom_torsion_atom_site_label_3
_geom_torsion_atom_site_label_4
_geom_torsion
_geom_torsion_site_symmetry_1
_geom_torsion_site_symmetry_2
_geom_torsion_site_symmetry_3
_geom_torsion_site_symmetry_4
_geom_torsion_publ_flag
I1 C2 C3 N3 -172.4(6) . . . . ?
I1 C2 C3 C4 6.7(14) . . . . ?
I3 C24 C25 N10 -179.5(6) . . . . ?
I3 C24 C25 C26 -0.1(14) . . . . ?
N1 N2 N3 C3 1.1(10) . . . . ?
N1 C2 C3 N3 0.4(9) . . . . ?
N1 C2 C3 C4 179.5(8) . . . . ?
N2 N1 C1 C15 83.1(9) . . . 2_767 ?
N2 N1 C2 I1 173.8(6) . . . . ?
N2 N1 C2 C3 0.3(9) . . . . ?
N2 N3 C3 C2 -1.0(10) . . . . ?
N2 N3 C3 C4 179.8(7) . . . . ?
N3 C3 C4 N4 -138.7(8) . . . . ?
N3 C3 C4 C5 39.1(11) . . . . ?
N4 C4 C5 C6 1.6(11) . . . . ?
N4 C8 C9 N5 141.4(7) . . . . ?
N4 C8 C9 C10 -36.5(11) . . . . ?
N5 N6 N7 C10 2.7(8) . . . . ?
N5 N6 N7 C11 178.4(7) . . . . ?
N5 C9 C10 I2 168.9(6) . . . . ?
N5 C9 C10 N7 -1.2(8) . . . . ?
N6 N5 C9 C8 -175.4(7) . . . . ?
N6 N5 C9 C10 2.9(9) . . . . ?
N6 N7 C10 I2 -172.0(5) . . . . ?
N6 N7 C10 C9 -0.9(8) . . . . ?
N6 N7 C11 C12 -83.1(9) . . . . ?
N7 C11 C12 C13 -29.5(18) . . . . ?
N7 C11 C12 C17 145(2) . . . . ?
N7 C11 C12 C13A -74(2) . . . . ?
N7 C11 C12 C17A 126(3) . . . . ?
N8 N9 N10 C25 1.1(10) . . . . ?
N8 C24 C25 N10 1.1(9) . . . . ?
N8 C24 C25 C26 -179.5(8) . . . . ?
N9 N8 C23 C37 -106.9(9) . . . 2_657 ?
N9 N8 C24 I3 180.0(5) . . . . ?
N9 N8 C24 C25 -0.5(9) . . . . ?
N9 N10 C25 C24 -1.4(10) . . . . ?
N9 N10 C25 C26 179.2(8) . . . . ?
N10 C25 C26 N11 158.5(8) . . . . ?
N10 C25 C26 C27 -24.0(12) . . . . ?
N11 C26 C27 C28 -5.5(13) . . . . ?
N11 C30 C31 N12 -130.6(7) . . . . ?
N11 C30 C31 C32 50.2(10) . . . . ?
N12 N13 N14 C32 -0.6(8) . . . . ?
N12 N13 N14 C33 -178.8(6) . . . . ?
N12 C31 C32 I4 -178.8(5) . . . . ?
N12 C31 C32 N14 -0.6(7) . . . . ?
N13 N12 C31 C30 -179.1(6) . . . . ?
N13 N12 C31 C32 0.3(8) . . . . ?
N13 N14 C32 I4 179.1(4) . . . . ?
N13 N14 C32 C31 0.7(7) . . . . ?
N13 N14 C33 C34 81.0(8) . . . . ?
N14 C33 C34 C35 96.0(13) . . . . ?
N14 C33 C34 C39 -88.9(12) . . . . ?
N14 C33 C34 C39A -59.0(16) . . . . ?
N14 C33 C34 C35A 122.5(15) . . . . ?
C1 N1 N2 N3 178.9(7) . . . . ?
C1 N1 C2 I1 -6.0(12) . . . . ?
C1 N1 C2 C3 -179.5(8) . . . . ?
C1 C15 C16 C17 179.6(18) 2_767 . . . ?
C1 C15 C14A C13A 178(3) 2_767 . . . ?
C1 C15 C16A C17A -172(3) 2_767 . . . ?
C2 N1 N2 N3 -0.9(10) . . . . ?
C2 N1 C1 C15 -97.1(10) . . . 2_767 ?
C2 C3 C4 N4 42.3(12) . . . . ?
C2 C3 C4 C5 -140.0(9) . . . . ?
C3 C4 C5 C6 -176.0(7) . . . . ?
C4 N4 C8 C7 -0.3(10) . . . . ?
C4 N4 C8 C9 -176.7(6) . . . . ?
C4 C5 C6 C7 2.8(11) . . . . ?
C4 C5 C6 C18 -177.3(7) . . . . ?
C5 C6 C7 C8 -5.7(12) . . . . ?
C5 C6 C18 O1 -162.7(10) . . . . ?
C5 C6 C18 O2 13.5(12) . . . . ?
C6 C7 C8 N4 4.6(12) . . . . ?
C6 C7 C8 C9 -179.1(7) . . . . ?
C7 C6 C18 O1 17.3(14) . . . . ?
C7 C6 C18 O2 -166.5(8) . . . . ?
C7 C8 C9 N5 -35.1(11) . . . . ?
C7 C8 C9 C10 147.1(8) . . . . ?
C8 N4 C4 C3 174.9(6) . . . . ?
C8 N4 C4 C5 -2.8(10) . . . . ?
C8 C9 C10 I2 -13.0(12) . . . . ?
C8 C9 C10 N7 176.9(7) . . . . ?
C9 N5 N6 N7 -3.4(8) . . . . ?
C10 N7 C11 C12 91.5(10) . . . . ?
C11 N7 C10 I2 13.0(11) . . . . ?
C11 N7 C10 C9 -175.9(7) . . . . ?
C11 C12 C13 C14 -176.3(18) . . . . ?
C11 C12 C17 C16 177.8(19) . . . . ?
C11 C12 C13A C14A -177(3) . . . . ?
C11 C12 C17A C16A -176(3) . . . . ?
C12 C13 C14 C15 -5(4) . . . . ?
C12 C13A C14A C15 0(5) . . . . ?
C13 C12 C17 C16 -8(4) . . . . ?
C13 C14 C15 C1 -177.4(18) . . . 2_767 ?
C13 C14 C15 C16 -1(3) . . . . ?
C14 C15 C16 C17 3(3) . . . . ?
C15 C16 C17 C12 1(4) . . . . ?
C15 C16A C17A C12 -13(6) . . . . ?
C17 C12 C13 C14 9(3) . . . . ?
C18 O2 C19 C20 -56.9(15) . . . . ?
C18 O2 C19 C21 67.9(15) . . . . ?
C18 O2 C19 C22 -172.7(12) . . . . ?
C18 C6 C7 C8 174.3(7) . . . . ?
C19 O2 C18 O1 -12.4(17) . . . . ?
C19 O2 C18 C6 171.7(8) . . . . ?
C23 N8 N9 N10 -176.3(8) . . . . ?
C23 N8 C24 I3 -4.4(11) . . . . ?
C23 N8 C24 C25 175.1(8) . . . . ?
C23 C37 C38 C39 177.8(8) 2_657 . . . ?
C23 C37 C38A C39A 177.0(10) 2_657 . . . ?
C23 C37 C36A C35A -176.3(7) 2_657 . . . ?
C24 N8 N9 N10 -0.4(10) . . . . ?
C24 N8 C23 C37 78.1(11) . . . 2_657 ?
C24 C25 C26 N11 -20.8(13) . . . . ?
C24 C25 C26 C27 156.6(9) . . . . ?
C25 C26 C27 C28 177.1(8) . . . . ?
C26 N11 C30 C29 -1.0(12) . . . . ?
C26 N11 C30 C31 176.6(6) . . . . ?
C26 C27 C28 C29 2.5(14) . . . . ?
C26 C27 C28 C40 170.8(10) . . . . ?
C26 C27 C28 C40A -179.9(9) . . . . ?
C27 C28 C29 C30 1.0(14) . . . . ?
C27 C28 C40 O3 -162.3(17) . . . . ?
C27 C28 C40 O4 17.7(17) . . . . ?
C27 C28 C40A O3A 168.9(16) . . . . ?
C27 C28 C40A O4A -11.1(16) . . . . ?
C28 C29 C30 N11 -1.8(13) . . . . ?
C28 C29 C30 C31 -179.5(8) . . . . ?
C28 C40A O4A C41A -167.6(17) . . . . ?
C29 C28 C40 O3 6.2(17) . . . . ?
C29 C28 C40 O4 -173.8(16) . . . . ?
C29 C28 C40A O3A -13.5(14) . . . . ?
C29 C28 C40A O4A 166.5(13) . . . . ?
C29 C30 C31 N12 47.2(10) . . . . ?
C29 C30 C31 C32 -132.0(8) . . . . ?
C30 N11 C26 C25 -177.9(7) . . . . ?
C30 N11 C26 C27 4.7(12) . . . . ?
C30 C31 C32 I4 0.5(11) . . . . ?
C30 C31 C32 N14 178.7(6) . . . . ?
C31 N12 N13 N14 0.1(8) . . . . ?
C32 N14 C33 C34 -96.9(8) . . . . ?
C33 N14 C32 I4 -2.9(9) . . . . ?
C33 N14 C32 C31 178.7(6) . . . . ?
C33 C34 C35 C36 179.5(8) . . . . ?
C33 C34 C39 C38 -179.7(8) . . . . ?
C33 C34 C39A C38A -177.0(10) . . . . ?
C33 C34 C35A C36A 177.7(6) . . . . ?
C34 C35 C36 C37 -2.6(11) . . . . ?
C34 C35A C36A C37 -1.0(5) . . . . ?
C35 C34 C39 C38 -4.3(13) . . . . ?
C35 C36 C37 C23 -177.6(9) . . . 2_657 ?
C35 C36 C37 C38 0.6(5) . . . . ?
C36 C37 C38 C39 -0.6(5) . . . . ?
C37 C38 C39 C34 2.5(11) . . . . ?
C37 C38A C39A C34 -0.2(17) . . . . ?
C39 C34 C35 C36 4.3(13) . . . . ?
C40 O4 C41 C42 43(4) . . . . ?
C40 O4 C41 C43 -79(3) . . . . ?
C40 O4 C41 C44 163(3) . . . . ?
C40 C28 C29 C30 -168.2(10) . . . . ?
C41 O4 C40 O3 -1(2) . . . . ?
C41 O4 C40 C28 179(2) . . . . ?
C13A C12 C17A C16A 23(5) . . . . ?
C14A C15 C16A C17A -4(5) . . . . ?
C16A C15 C14A C13A 11(5) . . . . ?
C17A C12 C13A C14A -17(5) . . . . ?
O3A C40A O4A C41A 12.3(18) . . . . ?
C40A C28 C29 C30 -176.8(9) . . . . ?
C40A O4A C41A C43A -52(2) . . . . ?
C40A O4A C41A C44A -171(2) . . . . ?
C40A O4A C41A C42A 72(2) . . . . ?
C38A C37 C36A C35A 2.4(12) . . . . ?
C39A C34 C35A C36A -0.9(6) . . . . ?
C35A C34 C39A C38A 1.6(13) . . . . ?
C36A C37 C38A C39A -1.7(16) . . . . ?

loop_
_exptl_oxdiff_crystal_face_indexfrac_h
_exptl_oxdiff_crystal_face_indexfrac_k
_exptl_oxdiff_crystal_face_indexfrac_l
_exptl_oxdiff_crystal_face_x
_exptl_oxdiff_crystal_face_y
_exptl_oxdiff_crystal_face_z
-0.0002 -0.9993 -0.0025 -0.0326 -0.1250 0.0181
-8.6420 2.8943 2.6958 -0.0112 0.0343 0.9993
0.0002 0.9993 0.0025 0.0326 0.1250 -0.0181
0.2587 -2.4750 -10.4962 -0.9586 -0.2845 -0.0091
-0.2587 2.4750 10.4962 0.9586 0.2845 0.0091
0.2127 7.4116 -6.2464 -0.2800 0.9442 -0.1733
5.7240 3.1708 -5.9875 -0.1832 0.6199 -0.7630
0.7654 -7.8087 5.9987 0.2839 -0.9569 0.0616
8.3871 -5.6244 -0.2910 0.1163 -0.3889 -0.9139
-7.1556 7.3689 -1.8746 -0.1955 0.6564 0.7286

loop_
_smtbx_masks_void_nr
_smtbx_masks_void_average_x
_smtbx_masks_void_average_y
_smtbx_masks_void_average_z
_smtbx_masks_void_volume
_smtbx_masks_void_count_electrons
_smtbx_masks_void_content
1 0.500 0.500 0.500 379.8 104.1 ?
2 0.000 0.500 0.000 126.8 52.8 ?
